data_2237253
loop_
_publ_author_name
'Zhang, Yuan'

_publ_section_title
;
 <i>N</i>,<i>N</i>,2,4,6-Pentamethylanilinium hexafluorophosphate
;
_journal_coeditor_code XU5658
_journal_issue 1
_journal_name_full 'Acta Crystallographica Section E'
_journal_page_first o31
_journal_paper_doi 10.1107/S1600536812049379
_journal_volume 69
_journal_year 2013
_chemical_formula_iupac 'C11 H18 N +, P F6 -'
_chemical_formula_moiety 'C11 H18 N +, F6 P -'
_chemical_formula_sum 'C11 H18 F6 N P'
_chemical_formula_weight 309.23
_chemical_name_systematic
;
<i>N</i>,<i>N</i>,2,4,6-Pentamethylanilinium hexafluorophosphate
;
_space_group_IT_number 14
_symmetry_cell_setting monoclinic
_symmetry_space_group_name_Hall '-P 2ybc'
_symmetry_space_group_name_H-M 'P 1 21/c 1'
_atom_sites_solution_hydrogens geom
_atom_sites_solution_primary direct
_atom_sites_solution_secondary difmap
_audit_creation_method SHELXL-97
_cell_angle_alpha 90.00
_cell_angle_beta 97.82(3)
_cell_angle_gamma 90.00
_cell_formula_units_Z 4
_cell_length_a 11.466(2)
_cell_length_b 8.2439(16)
_cell_length_c 15.559(3)
_cell_measurement_reflns_used 3340
_cell_measurement_temperature 293(2)
_cell_measurement_theta_max 27.480
_cell_measurement_theta_min 2.7135
_cell_volume 1457.0(5)
_computing_cell_refinement 'CrystalClear (Rigaku, 2005)'
_computing_data_collection 'CrystalClear (Rigaku, 2005)'
_computing_data_reduction 'CrystalClear (Rigaku, 2005)'
_computing_molecular_graphics 'SHELXTL (Sheldrick, 2008)'
_computing_publication_material 'SHELXTL (Sheldrick, 2008)'
_computing_structure_refinement 'SHELXTL (Sheldrick, 2008)'
_computing_structure_solution 'SHELXTL (Sheldrick, 2008)'
_diffrn_ambient_temperature 293(2)
_diffrn_detector_area_resol_mean 13.6612
_diffrn_measured_fraction_theta_full 0.999
_diffrn_measured_fraction_theta_max 0.999
_diffrn_measurement_device_type 'Rigaku Mercury2'
_diffrn_measurement_method CCD_Profile_fitting
_diffrn_radiation_monochromator graphite
_diffrn_radiation_source 'fine-focus sealed tube'
_diffrn_radiation_type MoK\a
_diffrn_radiation_wavelength 0.71073
_diffrn_reflns_av_R_equivalents 0.0739
_diffrn_reflns_av_sigmaI/netI 0.0616
_diffrn_reflns_limit_h_max 14
_diffrn_reflns_limit_h_min -14
_diffrn_reflns_limit_k_max 10
_diffrn_reflns_limit_k_min -10
_diffrn_reflns_limit_l_max 20
_diffrn_reflns_limit_l_min -20
_diffrn_reflns_number 14679
_diffrn_reflns_theta_full 27.48
_diffrn_reflns_theta_max 27.48
_diffrn_reflns_theta_min 3.05
_exptl_absorpt_coefficient_mu 0.241
_exptl_absorpt_correction_type none
_exptl_crystal_colour colorless
_exptl_crystal_density_diffrn 1.410
_exptl_crystal_density_method 'not measured'
_exptl_crystal_description prism
_exptl_crystal_F_000 640
_exptl_crystal_size_max 0.20
_exptl_crystal_size_mid 0.19
_exptl_crystal_size_min 0.18
_refine_diff_density_max 0.208
_refine_diff_density_min -0.268
_refine_ls_extinction_method none
_refine_ls_goodness_of_fit_ref 1.030
_refine_ls_hydrogen_treatment constr
_refine_ls_matrix_type full
_refine_ls_number_parameters 177
_refine_ls_number_reflns 3340
_refine_ls_number_restraints 0
_refine_ls_restrained_S_all 1.030
_refine_ls_R_factor_all 0.1123
_refine_ls_R_factor_gt 0.0632
_refine_ls_shift/su_max 0.001
_refine_ls_shift/su_mean 0.000
_refine_ls_structure_factor_coef Fsqd
_refine_ls_weighting_details 'calc w=1/[\s^2^(Fo^2^)+(0.0788P)^2^+0.4571P] where P=(Fo^2^+2Fc^2^)/3'
_refine_ls_weighting_scheme calc
_refine_ls_wR_factor_gt 0.1580
_refine_ls_wR_factor_ref 0.1862
_reflns_number_gt 1942
_reflns_number_total 3340
_reflns_threshold_expression I>2sigma(I)
_cod_data_source_file xu5658.cif
_cod_data_source_block I
_cod_original_sg_symbol_H-M 'P 21/c'
_cod_database_code 2237253
_cod_database_fobs_code 2237253

loop_
_symmetry_equiv_pos_as_xyz
'x, y, z'
'-x, y+1/2, -z+1/2'
'-x, -y, -z'
'x, -y-1/2, z-1/2'

loop_
_atom_site_type_symbol
_atom_site_label
_atom_site_fract_x
_atom_site_fract_y
_atom_site_fract_z
_atom_site_U_iso_or_equiv
_atom_site_adp_type
_atom_site_calc_flag
_atom_site_refinement_flags
_atom_site_occupancy
_atom_site_symmetry_multiplicity
P P1 0.32971(7) 0.80605(11) 0.35021(6) 0.0588(3) Uani d . 1 1
N N1 0.68536(19) 0.8547(3) 0.37739(14) 0.0466(6) Uani d . 1 1
H H1 0.6213 0.8201 0.4009 0.056 Uiso calc R 1 1
F F1 0.43410(18) 0.9123(3) 0.39786(18) 0.1138(9) Uani d . 1 1
F F2 0.2284(2) 0.6948(3) 0.30436(15) 0.0956(8) Uani d . 1 1
F F3 0.3564(2) 0.8663(3) 0.25858(15) 0.1075(8) Uani d . 1 1
F F4 0.3043(2) 0.7382(4) 0.44062(14) 0.1104(9) Uani d . 1 1
F F5 0.4216(2) 0.6632(3) 0.34402(15) 0.0948(7) Uani d . 1 1
F F6 0.2418(2) 0.9486(3) 0.3564(2) 0.1270(11) Uani d . 1 1
C C1 0.7884(2) 0.7941(3) 0.43803(17) 0.0432(6) Uani d . 1 1
C C2 0.7626(2) 0.7091(3) 0.51013(18) 0.0482(7) Uani d . 1 1
C C3 0.8564(3) 0.6512(4) 0.56766(19) 0.0559(8) Uani d . 1 1
H H3 0.8409 0.5922 0.6158 0.067 Uiso calc R 1 1
C C4 0.9722(3) 0.6782(4) 0.5560(2) 0.0560(8) Uani d . 1 1
C C5 0.9930(3) 0.7638(4) 0.4838(2) 0.0568(8) Uani d . 1 1
H H5 1.0706 0.7832 0.4757 0.068 Uiso calc R 1 1
C C6 0.9034(2) 0.8228(3) 0.42212(18) 0.0487(7) Uani d . 1 1
C C7 1.0726(3) 0.6148(4) 0.6206(2) 0.0763(11) Uani d . 1 1
H H7A 1.1392 0.5919 0.5912 0.114 Uiso calc R 1 1
H H7B 1.0484 0.5172 0.6468 0.114 Uiso calc R 1 1
H H7C 1.0940 0.6949 0.6647 0.114 Uiso calc R 1 1
C C8 0.6383(3) 0.6771(5) 0.5279(2) 0.0735(10) Uani d . 1 1
H H8A 0.6403 0.6149 0.5802 0.110 Uiso calc R 1 1
H H8B 0.5964 0.6177 0.4803 0.110 Uiso calc R 1 1
H H8C 0.5991 0.7784 0.5344 0.110 Uiso calc R 1 1
C C9 0.9394(3) 0.9078(5) 0.3437(2) 0.0707(10) Uani d . 1 1
H H9A 0.9402 0.8312 0.2973 0.106 Uiso calc R 1 1
H H9B 1.0166 0.9534 0.3584 0.106 Uiso calc R 1 1
H H9C 0.8842 0.9928 0.3256 0.106 Uiso calc R 1 1
C C10 0.6719(3) 0.7799(5) 0.2888(2) 0.0751(10) Uani d . 1 1
H H10A 0.7327 0.8200 0.2576 0.113 Uiso calc R 1 1
H H10B 0.5963 0.8079 0.2580 0.113 Uiso calc R 1 1
H H10C 0.6783 0.6642 0.2940 0.113 Uiso calc R 1 1
C C11 0.6748(3) 1.0353(4) 0.3754(2) 0.0693(9) Uani d . 1 1
H H11A 0.6797 1.0758 0.4336 0.104 Uiso calc R 1 1
H H11B 0.6005 1.0656 0.3434 0.104 Uiso calc R 1 1
H H11C 0.7375 1.0806 0.3480 0.104 Uiso calc R 1 1

loop_
_atom_site_aniso_label
_atom_site_aniso_U_11
_atom_site_aniso_U_22
_atom_site_aniso_U_33
_atom_site_aniso_U_12
_atom_site_aniso_U_13
_atom_site_aniso_U_23
P1 0.0438(5) 0.0666(6) 0.0658(6) -0.0018(4) 0.0060(4) -0.0077(4)
N1 0.0410(12) 0.0534(14) 0.0461(13) -0.0011(10) 0.0077(10) 0.0047(10)
F1 0.0631(13) 0.121(2) 0.154(2) -0.0277(14) 0.0021(14) -0.0462(17)
F2 0.0882(15) 0.1006(17) 0.0926(16) -0.0308(13) -0.0073(12) -0.0137(12)
F3 0.126(2) 0.1015(18) 0.0994(18) 0.0058(15) 0.0303(15) 0.0358(14)
F4 0.1209(19) 0.148(2) 0.0674(15) -0.0243(18) 0.0314(13) -0.0149(14)
F5 0.0918(15) 0.0934(16) 0.1004(17) 0.0358(13) 0.0172(13) 0.0080(12)
F6 0.0688(14) 0.0922(18) 0.222(3) 0.0201(13) 0.0262(16) -0.0326(19)
C1 0.0427(14) 0.0416(15) 0.0451(15) 0.0000(12) 0.0057(11) -0.0008(12)
C2 0.0487(15) 0.0503(17) 0.0466(16) 0.0005(13) 0.0096(12) 0.0003(13)
C3 0.064(2) 0.0586(19) 0.0435(16) 0.0016(15) 0.0034(14) 0.0015(13)
C4 0.0576(18) 0.0516(18) 0.0548(18) 0.0065(14) -0.0069(14) -0.0121(14)
C5 0.0431(15) 0.0622(19) 0.065(2) -0.0031(14) 0.0062(14) -0.0076(16)
C6 0.0448(15) 0.0517(17) 0.0504(17) -0.0029(13) 0.0092(12) -0.0023(13)
C7 0.076(2) 0.074(2) 0.070(2) 0.0143(19) -0.0217(18) -0.0071(18)
C8 0.059(2) 0.096(3) 0.068(2) -0.0054(18) 0.0193(16) 0.0252(19)
C9 0.0540(18) 0.086(2) 0.076(2) -0.0051(18) 0.0245(16) 0.0151(19)
C10 0.067(2) 0.105(3) 0.051(2) -0.005(2) -0.0001(15) -0.0204(18)
C11 0.069(2) 0.060(2) 0.079(2) 0.0075(17) 0.0088(17) 0.0133(17)

loop_
_atom_type_symbol
_atom_type_description
_atom_type_scat_dispersion_real
_atom_type_scat_dispersion_imag
_atom_type_scat_source
C C 0.0033 0.0016 'International Tables Vol C Tables 4.2.6.8 and 6.1.1.4'
H H 0.0000 0.0000 'International Tables Vol C Tables 4.2.6.8 and 6.1.1.4'
F F 0.0171 0.0103 'International Tables Vol C Tables 4.2.6.8 and 6.1.1.4'
N N 0.0061 0.0033 'International Tables Vol C Tables 4.2.6.8 and 6.1.1.4'
P P 0.1023 0.0942 'International Tables Vol C Tables 4.2.6.8 and 6.1.1.4'

loop_
_geom_angle_atom_site_label_1
_geom_angle_atom_site_label_2
_geom_angle_atom_site_label_3
_geom_angle
F6 P1 F2 91.36(14)
F6 P1 F3 91.42(16)
F2 P1 F3 89.77(14)
F6 P1 F4 90.74(17)
F2 P1 F4 89.02(14)
F3 P1 F4 177.55(15)
F6 P1 F1 90.47(14)
F2 P1 F1 177.89(15)
F3 P1 F1 91.24(15)
F4 P1 F1 89.91(15)
F6 P1 F5 178.83(14)
F2 P1 F5 89.71(14)
F3 P1 F5 88.11(13)
F4 P1 F5 89.76(15)
F1 P1 F5 88.47(13)
C11 N1 C1 113.6(2)
C11 N1 C10 113.1(3)
C1 N1 C10 114.6(2)
C11 N1 H1 104.7
C1 N1 H1 104.7
C10 N1 H1 104.7
C2 C1 C6 122.7(2)
C2 C1 N1 116.2(2)
C6 C1 N1 121.1(2)
C1 C2 C3 117.6(3)
C1 C2 C8 123.0(3)
C3 C2 C8 119.3(3)
C4 C3 C2 122.3(3)
C4 C3 H3 118.9
C2 C3 H3 118.9
C5 C4 C3 117.8(3)
C5 C4 C7 121.3(3)
C3 C4 C7 120.9(3)
C4 C5 C6 123.2(3)
C4 C5 H5 118.4
C6 C5 H5 118.4
C1 C6 C5 116.4(3)
C1 C6 C9 126.2(3)
C5 C6 C9 117.4(3)
C4 C7 H7A 109.5
C4 C7 H7B 109.5
H7A C7 H7B 109.5
C4 C7 H7C 109.5
H7A C7 H7C 109.5
H7B C7 H7C 109.5
C2 C8 H8A 109.5
C2 C8 H8B 109.5
H8A C8 H8B 109.5
C2 C8 H8C 109.5
H8A C8 H8C 109.5
H8B C8 H8C 109.5
C6 C9 H9A 109.5
C6 C9 H9B 109.5
H9A C9 H9B 109.5
C6 C9 H9C 109.5
H9A C9 H9C 109.5
H9B C9 H9C 109.5
N1 C10 H10A 109.5
N1 C10 H10B 109.5
H10A C10 H10B 109.5
N1 C10 H10C 109.5
H10A C10 H10C 109.5
H10B C10 H10C 109.5
N1 C11 H11A 109.5
N1 C11 H11B 109.5
H11A C11 H11B 109.5
N1 C11 H11C 109.5
H11A C11 H11C 109.5
H11B C11 H11C 109.5

loop_
_geom_bond_atom_site_label_1
_geom_bond_atom_site_label_2
_geom_bond_distance
P1 F6 1.560(2)
P1 F2 1.573(2)
P1 F3 1.579(2)
P1 F4 1.577(3)
P1 F1 1.584(2)
P1 F5 1.591(2)
N1 C11 1.494(4)
N1 C1 1.494(3)
N1 C10 1.499(4)
N1 H1 0.9100
C1 C2 1.388(4)
C1 C6 1.394(4)
C2 C3 1.387(4)
C2 C8 1.512(4)
C3 C4 1.382(4)
C3 H3 0.9300
C4 C5 1.374(4)
C4 C7 1.515(4)
C5 C6 1.394(4)
C5 H5 0.9300
C6 C9 1.512(4)
C7 H7A 0.9600
C7 H7B 0.9600
C7 H7C 0.9600
C8 H8A 0.9600
C8 H8B 0.9600
C8 H8C 0.9600
C9 H9A 0.9600
C9 H9B 0.9600
C9 H9C 0.9600
C10 H10A 0.9600
C10 H10B 0.9600
C10 H10C 0.9600
C11 H11A 0.9600
C11 H11B 0.9600
C11 H11C 0.9600

loop_
_geom_hbond_atom_site_label_D
_geom_hbond_atom_site_label_H
_geom_hbond_atom_site_label_A
_geom_hbond_site_symmetry_A
_geom_hbond_distance_DH
_geom_hbond_distance_HA
_geom_hbond_distance_DA
_geom_hbond_angle_DHA
N1 H1 F1 . 0.91 2.27 2.979(3) 134
C11 H11A F4 3_676 0.96 2.47 3.399(4) 162
